data_4514778
loop_
_publ_author_name
'Zhang, Yu'
'Zhang, Fengcai'
'Chen, Long'
'Xu, Jian'
'Liu, Xiaohua'
'Feng, Xiaoming'

_publ_section_title
;
 Asymmetric Synthesis of P-Stereogenic Compounds via
 Thulium(III)-Catalyzed Desymmetrization of Dialkynylphosphine Oxides
;
_journal_issue 6
_journal_name_full 'ACS Catalysis'
_journal_page_first 4834
_journal_paper_doi 10.1021/acscatal.9b00860
_journal_volume 9
_journal_year 2019
_chemical_absolute_configuration syn
_chemical_formula_sum 'C51 H84 F9 N4 O18 Pr S3'
_chemical_formula_weight 1449.31
_space_group_crystal_system monoclinic
_space_group_IT_number 4
_space_group_name_Hall 'P 2yb'
_space_group_name_H-M_alt 'P 1 21 1'
_symmetry_space_group_name_Hall 'P 2yb'
_symmetry_space_group_name_H-M 'P 1 21 1'
_atom_sites_solution_hydrogens geom
_audit_creation_method SHELXL-2016/6
_cell_angle_alpha 90
_cell_angle_beta 101.368(4)
_cell_angle_gamma 90
_cell_formula_units_Z 2
_cell_length_a 12.1823(13)
_cell_length_b 16.5445(19)
_cell_length_c 16.4080(19)
_cell_measurement_reflns_used 9917
_cell_measurement_temperature 170(2)
_cell_measurement_theta_max 28.35
_cell_measurement_theta_min 2.76
_cell_volume 3242.2(6)
_computing_cell_refinement 'Bruker SAINT'
_computing_data_collection 'Bruker APEX2'
_computing_data_reduction 'Bruker SAINT'
_computing_molecular_graphics 'Bruker SHELXTL'
_computing_publication_material 'Bruker SHELXTL'
_computing_structure_refinement 'SHELXL-2016/6 (Sheldrick, 2016)'
_computing_structure_solution 'SHELXT 2014/5 (Sheldrick, 2014)'
_diffrn_ambient_temperature 170(2)
_diffrn_measured_fraction_theta_full 0.996
_diffrn_measured_fraction_theta_max 0.988
_diffrn_measurement_device_type 'Bruker D8 Venture Photon II'
_diffrn_radiation_type MoK\a
_diffrn_radiation_wavelength 0.71073
_diffrn_reflns_av_R_equivalents 0.0297
_diffrn_reflns_av_unetI/netI 0.0459
_diffrn_reflns_Laue_measured_fraction_full 0.996
_diffrn_reflns_Laue_measured_fraction_max 0.988
_diffrn_reflns_limit_h_max 15
_diffrn_reflns_limit_h_min -16
_diffrn_reflns_limit_k_max 21
_diffrn_reflns_limit_k_min -22
_diffrn_reflns_limit_l_max 21
_diffrn_reflns_limit_l_min -21
_diffrn_reflns_number 43205
_diffrn_reflns_point_group_measured_fraction_full 0.990
_diffrn_reflns_point_group_measured_fraction_max 0.976
_diffrn_reflns_theta_full 25.242
_diffrn_reflns_theta_max 28.409
_diffrn_reflns_theta_min 2.760
_exptl_absorpt_coefficient_mu 0.941
_exptl_absorpt_correction_T_max 0.7457
_exptl_absorpt_correction_T_min 0.6471
_exptl_absorpt_correction_type multi-scan
_exptl_crystal_colour colourless
_exptl_crystal_density_diffrn 1.485
_exptl_crystal_description BLOCK
_exptl_crystal_F_000 1500
_exptl_crystal_size_max 0.330
_exptl_crystal_size_mid 0.090
_exptl_crystal_size_min 0.080
_refine_diff_density_max 1.287
_refine_diff_density_min -0.927
_refine_diff_density_rms 0.095
_refine_ls_abs_structure_details
;
 Flack x determined using 6463 quotients [(I+)-(I-)]/[(I+)+(I-)]
 (Parsons, Flack and Wagner, Acta Cryst. B69 (2013) 249-259).
;
_refine_ls_abs_structure_Flack 0.012(4)
_refine_ls_extinction_method none
_refine_ls_goodness_of_fit_ref 1.071
_refine_ls_hydrogen_treatment constr
_refine_ls_matrix_type full
_refine_ls_number_parameters 780
_refine_ls_number_reflns 15913
_refine_ls_number_restraints 8
_refine_ls_restrained_S_all 1.075
_refine_ls_R_factor_all 0.0465
_refine_ls_R_factor_gt 0.0427
_refine_ls_shift/su_max 0.004
_refine_ls_shift/su_mean 0.000
_refine_ls_structure_factor_coef Fsqd
_refine_ls_weighting_details 'w=1/[\s^2^(Fo^2^)+(0.0619P)^2^+2.6963P] where P=(Fo^2^+2Fc^2^)/3'
_refine_ls_weighting_scheme calc
_refine_ls_wR_factor_gt 0.1113
_refine_ls_wR_factor_ref 0.1141
_reflns_Friedel_coverage 0.910
_reflns_Friedel_fraction_full 0.983
_reflns_Friedel_fraction_max 0.962
_reflns_number_gt 14852
_reflns_number_total 15913
_reflns_threshold_expression 'I > 2\s(I)'
_cod_data_source_file cs9b00860_si_004.cif
_cod_data_source_block mo_ZY_20180919_Pr_0m_b
_cod_depositor_comments
;
The following automatic conversions were performed:

'_exptl_absorpt_correction_type' value 'Multi-Scan' changed to
'multi-scan' according to
/home/data/users/saulius/crontab/automatic-downloads/current/ACS/lib/dictionaries/cif_core.dic
dictionary named 'cif_core.dic' version 2.4.2 from 2011-04-26.

Automatic conversion script
Id: cif_fix_values 4973 2017-02-22 13:04:09Z antanas 
;
_cod_database_code 4514778
_shelx_shelxl_version_number 2016/6
_shelx_space_group_comment
;
The symmetry employed for this shelxl refinement is uniquely defined
by the following loop, which should always be used as a source of
symmetry information in preference to the above space-group names.
They are only intended as comments.
;
_shelx_estimated_absorpt_t_min 0.746
_shelx_estimated_absorpt_t_max 0.928

loop_
_space_group_symop_operation_xyz
'x, y, z'
'-x, y+1/2, -z'

loop_
_atom_site_label
_atom_site_type_symbol
_atom_site_fract_x
_atom_site_fract_y
_atom_site_fract_z
_atom_site_U_iso_or_equiv
_atom_site_adp_type
_atom_site_occupancy
_atom_site_site_symmetry_order
_atom_site_calc_flag
_atom_site_refinement_flags_posn
_atom_site_refinement_flags_adp
Pr1 Pr 0.71178(2) 0.46618(2) 0.74848(2) 0.02476(8) Uani 1 1 d . .
S1 S 0.56048(16) 0.55038(9) 0.17255(10) 0.0380(3) Uani 1 1 d . .
F1 F 0.6532(5) 0.4539(4) 0.2925(3) 0.0734(15) Uani 1 1 d . .
O1 O 0.7548(4) 0.3318(3) 0.6916(3) 0.0353(9) Uani 1 1 d . .
N1 N 0.7166(4) 0.4151(3) 0.9525(3) 0.0277(10) Uani 1 1 d . .
C1 C 0.9306(9) 0.1736(6) 0.7726(5) 0.067(3) Uani 1 1 d . .
H1 H 0.873619 0.213785 0.782888 0.080 Uiso 1 1 calc R U
S2 S 0.90903(15) 0.64613(11) 0.81340(13) 0.0457(4) Uani 1 1 d . .
F2 F 0.7031(5) 0.5778(3) 0.3105(3) 0.0684(14) Uani 1 1 d . .
O2 O 0.7606(3) 0.4143(3) 0.8813(2) 0.0295(8) Uani 1 1 d . .
N2 N 0.5713(4) 0.6075(3) 0.9569(3) 0.0302(10) Uani 1 1 d . .
H2 H 0.587253 0.611187 1.011417 0.036 Uiso 1 1 calc R U
C2 C 0.9462(7) 0.1863(5) 0.6839(5) 0.0478(17) Uani 1 1 d . .
F3 F 0.7678(5) 0.5045(5) 0.2218(4) 0.0877(19) Uani 1 1 d . .
O3 O 0.5625(3) 0.3786(2) 0.7452(3) 0.0281(8) Uani 1 1 d . .
S3 S 0.37060(17) 0.51055(11) 0.45819(10) 0.0436(4) Uani 1 1 d . .
N3 N 0.7462(5) 0.2055(3) 0.6366(3) 0.0326(10) Uani 1 1 d . .
H3 H 0.703749 0.162404 0.624393 0.039 Uiso 1 1 calc R U
C3 C 0.8567(6) 0.2029(4) 0.6192(4) 0.0353(13) Uani 1 1 d . .
F4 F 0.3103(9) 0.4460(5) 0.3128(3) 0.121(3) Uani 1 1 d . .
O4 O 0.6135(4) 0.5451(3) 0.8438(2) 0.0323(9) Uani 1 1 d . .
N4 N 0.5512(4) 0.2953(3) 0.7518(3) 0.0278(9) Uani 1 1 d . .
C4 C 0.8659(6) 0.2126(5) 0.5370(4) 0.0440(15) Uani 1 1 d . .
C5 C 0.7665(7) 0.2296(7) 0.4680(5) 0.060(2) Uani 1 1 d . .
H5 H 0.699768 0.204842 0.485236 0.073 Uiso 1 1 calc R U
O5 O 0.8078(4) 0.6026(3) 0.7787(4) 0.0455(11) Uani 1 1 d . .
F5 F 0.3390(8) 0.3611(4) 0.4131(5) 0.096(2) Uani 1 1 d . .
C6 C 0.7769(10) 0.1898(13) 0.3853(6) 0.111(6) Uani 1 1 d . .
H6A H 0.711678 0.204130 0.342517 0.167 Uiso 1 1 calc R U
H6B H 0.780273 0.130945 0.392234 0.167 Uiso 1 1 calc R U
H6C H 0.845221 0.208860 0.368487 0.167 Uiso 1 1 calc R U
C51 C 1.0417(19) 0.5064(12) 0.6059(15) 0.162(8) Uiso 1 1 d D .
H51A H 0.996508 0.555165 0.590790 0.243 Uiso 1 1 calc R U
H51B H 1.098825 0.502691 0.571606 0.243 Uiso 1 1 calc R U
H51C H 1.078084 0.509221 0.664703 0.243 Uiso 1 1 calc R U
C50 C 1.003(2) 0.4463(17) 0.3833(14) 0.184(10) Uiso 1 1 d . .
H50A H 1.041774 0.427607 0.339805 0.276 Uiso 1 1 calc R U
H50B H 0.998513 0.505465 0.382033 0.276 Uiso 1 1 calc R U
H50C H 0.927448 0.423489 0.373773 0.276 Uiso 1 1 calc R U
O6 O 1.0058(5) 0.5980(4) 0.8202(6) 0.083(2) Uani 1 1 d . .
F6 F 0.4732(8) 0.4173(5) 0.3702(7) 0.129(3) Uani 1 1 d . .
C7 C 0.9740(7) 0.2067(6) 0.5204(6) 0.059(2) Uani 1 1 d . .
H7 H 0.985096 0.214806 0.465216 0.071 Uiso 1 1 calc R U
O7 O 0.9035(6) 0.6952(4) 0.8837(4) 0.0683(17) Uani 1 1 d . .
F7 F 0.8359(6) 0.7681(4) 0.7175(5) 0.089(2) Uani 1 1 d . .
C8 C 1.0649(6) 0.1894(6) 0.5827(6) 0.061(2) Uani 1 1 d . .
H8 H 1.137059 0.183909 0.569610 0.073 Uiso 1 1 calc R U
F8 F 0.9277(8) 0.6802(6) 0.6628(5) 0.114(3) Uani 1 1 d . .
O8 O 0.2540(7) 0.5135(5) 0.4640(6) 0.088(2) Uani 1 1 d . .
F9 F 1.0142(6) 0.7608(4) 0.7520(6) 0.107(3) Uani 1 1 d . .
O9 O 0.4448(7) 0.4819(4) 0.5310(4) 0.087(3) Uani 1 1 d . .
C9 C 1.0520(7) 0.1800(6) 0.6631(6) 0.060(2) Uani 1 1 d . .
H9 H 1.115629 0.169120 0.705366 0.072 Uiso 1 1 calc R U
C10 C 0.7028(5) 0.2685(3) 0.6701(3) 0.0295(11) Uani 1 1 d . .
O10 O 0.4100(6) 0.5797(3) 0.4213(4) 0.0624(16) Uani 1 1 d . .
C11 C 0.5814(5) 0.2531(4) 0.6772(4) 0.0302(11) Uani 1 1 d . .
H11 H 0.572323 0.193683 0.684710 0.036 Uiso 1 1 calc R U
O11 O 0.4750(5) 0.5729(3) 0.2165(3) 0.0526(13) Uani 1 1 d . .
C12 C 0.4893(5) 0.2805(4) 0.6055(4) 0.0349(12) Uani 1 1 d . .
H12A H 0.484641 0.244866 0.556502 0.042 Uiso 1 1 calc R U
H12B H 0.501050 0.336982 0.589185 0.042 Uiso 1 1 calc R U
O12 O 0.5399(5) 0.4805(3) 0.1199(3) 0.0459(12) Uani 1 1 d . .
C13 C 0.3849(5) 0.2728(4) 0.6440(4) 0.0362(13) Uani 1 1 d . .
H13 H 0.346107 0.220575 0.626444 0.043 Uiso 1 1 calc R U
O13 O 0.6076(6) 0.6176(3) 0.1339(3) 0.0523(14) Uani 1 1 d . .
C14 C 0.4258(5) 0.2733(4) 0.7392(4) 0.0315(11) Uani 1 1 d . .
H14 H 0.417301 0.218160 0.762078 0.038 Uiso 1 1 calc R U
O14 O 0.5665(4) 0.5517(3) 0.6645(3) 0.0435(11) Uani 1 1 d . .
H14A H 0.522824 0.525727 0.617452 0.052 Uiso 1 1 calc R U
C15 C 0.3556(5) 0.3327(5) 0.7757(5) 0.0443(16) Uani 1 1 d . .
H15A H 0.330157 0.308867 0.824191 0.053 Uiso 1 1 calc R U
H15B H 0.398625 0.382460 0.793773 0.053 Uiso 1 1 calc R U
O15 O 0.7655(5) 0.4888(3) 0.6085(3) 0.0485(13) Uani 1 1 d . .
H15 H 0.822460 0.452240 0.600264 0.058 Uiso 1 1 calc R U
C16 C 0.3010(7) 0.3424(6) 0.6266(6) 0.058(2) Uani 1 1 d . .
H16A H 0.238927 0.329232 0.579747 0.070 Uiso 1 1 calc R U
H16B H 0.337803 0.392781 0.613452 0.070 Uiso 1 1 calc R U
O16 O 0.9207(3) 0.4477(3) 0.7675(3) 0.0435(12) Uani 1 1 d . .
H16 H 0.960796 0.497325 0.771581 0.052 Uiso 1 1 calc R U
C17 C 0.6233(5) 0.2622(4) 0.8307(4) 0.0318(12) Uani 1 1 d . .
H17A H 0.701814 0.277787 0.831024 0.038 Uiso 1 1 calc R U
H17B H 0.619551 0.202480 0.827819 0.038 Uiso 1 1 calc R U
O17 O 1.0616(9) 0.4217(13) 0.4597(12) 0.243(12) Uani 1 1 d . .
H17 H 1.124324 0.403555 0.454642 0.365 Uiso 1 1 calc R U
C18 C 0.5957(5) 0.2879(4) 0.9132(4) 0.0335(12) Uani 1 1 d . .
H18A H 0.519063 0.268432 0.914055 0.040 Uiso 1 1 calc R U
H18B H 0.647049 0.258293 0.957476 0.040 Uiso 1 1 calc R U
O18 O 0.9694(8) 0.4352(10) 0.5920(8) 0.157(6) Uani 1 1 d D U
H18 H 1.000590 0.398995 0.568718 0.235 Uiso 1 1 calc R U
C19 C 0.6003(5) 0.3757(4) 0.9377(4) 0.0306(13) Uani 1 1 d . .
H19A H 0.570084 0.381076 0.989198 0.037 Uiso 1 1 calc R U
H19B H 0.550293 0.406376 0.893565 0.037 Uiso 1 1 calc R U
C20 C 0.7047(5) 0.5005(4) 0.9827(4) 0.0303(12) Uani 1 1 d . .
H20 H 0.672313 0.497228 1.034041 0.036 Uiso 1 1 calc R U
C21 C 0.8286(6) 0.5256(5) 1.0092(5) 0.0445(17) Uani 1 1 d . .
H21A H 0.862830 0.536287 0.960268 0.053 Uiso 1 1 calc R U
H21B H 0.836881 0.574104 1.045181 0.053 Uiso 1 1 calc R U
C22 C 0.8793(6) 0.4522(5) 1.0562(4) 0.051(2) Uani 1 1 d . .
H22 H 0.881348 0.460102 1.116925 0.061 Uiso 1 1 calc R U
C24 C 0.8762(6) 0.3135(4) 1.0008(5) 0.0438(15) Uani 1 1 d . .
H24A H 0.887859 0.270280 1.043297 0.053 Uiso 1 1 calc R U
H24B H 0.841729 0.289634 0.946405 0.053 Uiso 1 1 calc R U
C23 C 0.8031(6) 0.3800(5) 1.0244(4) 0.0378(15) Uani 1 1 d . .
H23 H 0.764732 0.360503 1.069250 0.045 Uiso 1 1 calc R U
C25 C 0.9843(9) 0.3541(7) 0.9961(11) 0.094(4) Uani 1 1 d . .
H25A H 1.047629 0.317508 1.017980 0.113 Uiso 1 1 calc R U
H25B H 0.986611 0.366793 0.937507 0.113 Uiso 1 1 calc R U
C26 C 0.9944(8) 0.4257(8) 1.0432(11) 0.106(5) Uani 1 1 d . .
H26A H 1.027666 0.468728 1.013865 0.127 Uiso 1 1 calc R U
H26B H 1.044388 0.416472 1.097745 0.127 Uiso 1 1 calc R U
C28 C 0.4873(6) 0.6604(4) 0.9120(4) 0.0330(12) Uani 1 1 d . .
C27 C 0.6269(5) 0.5526(4) 0.9201(4) 0.0269(12) Uani 1 1 d . .
C29 C 0.5196(6) 0.7350(4) 0.8829(4) 0.0363(13) Uani 1 1 d . .
C30 C 0.4354(7) 0.7848(4) 0.8402(4) 0.0421(15) Uani 1 1 d . .
H30 H 0.454638 0.835388 0.819539 0.051 Uiso 1 1 calc R U
C31 C 0.3241(7) 0.7618(4) 0.8275(4) 0.0443(16) Uani 1 1 d . .
H31 H 0.267986 0.796204 0.797438 0.053 Uiso 1 1 calc R U
C32 C 0.2939(6) 0.6889(4) 0.8584(4) 0.0424(15) Uani 1 1 d . .
H32 H 0.217084 0.674268 0.849808 0.051 Uiso 1 1 calc R U
C33 C 0.3745(6) 0.6369(4) 0.9017(4) 0.0375(13) Uani 1 1 d . .
C34 C 0.3390(6) 0.5567(4) 0.9351(5) 0.0452(15) Uani 1 1 d . .
H34 H 0.408625 0.525599 0.958142 0.054 Uiso 1 1 calc R U
C35 C 0.2770(10) 0.5708(6) 1.0059(7) 0.069(3) Uani 1 1 d . .
H35A H 0.201681 0.591361 0.983391 0.103 Uiso 1 1 calc R U
H35B H 0.318018 0.610318 1.044875 0.103 Uiso 1 1 calc R U
H35C H 0.271313 0.519702 1.035091 0.103 Uiso 1 1 calc R U
C36 C 0.2716(9) 0.5074(5) 0.8679(7) 0.070(3) Uani 1 1 d . .
H36A H 0.203692 0.537084 0.842902 0.104 Uiso 1 1 calc R U
H36B H 0.250740 0.456307 0.891094 0.104 Uiso 1 1 calc R U
H36C H 0.315738 0.496097 0.825341 0.104 Uiso 1 1 calc R U
C37 C 0.6423(6) 0.7603(4) 0.9000(5) 0.0422(15) Uani 1 1 d . .
H37 H 0.688079 0.711498 0.893234 0.051 Uiso 1 1 calc R U
C38 C 0.6685(8) 0.8254(5) 0.8399(7) 0.063(2) Uani 1 1 d . .
H38A H 0.651084 0.804567 0.782903 0.095 Uiso 1 1 calc R U
H38B H 0.748021 0.839636 0.854394 0.095 Uiso 1 1 calc R U
H38C H 0.622993 0.873515 0.844072 0.095 Uiso 1 1 calc R U
C39 C 0.6768(7) 0.7890(6) 0.9896(6) 0.058(2) Uani 1 1 d . .
H39A H 0.758176 0.796475 1.003236 0.087 Uiso 1 1 calc R U
H39B H 0.654783 0.748503 1.026952 0.087 Uiso 1 1 calc R U
H39C H 0.639664 0.840401 0.996361 0.087 Uiso 1 1 calc R U
C40 C 0.9194(9) 0.7182(6) 0.7295(7) 0.066(2) Uani 1 1 d . .
C41 C 0.6768(7) 0.5204(5) 0.2546(5) 0.0481(16) Uani 1 1 d . .
C42 C 0.3744(9) 0.4290(6) 0.3856(6) 0.061(2) Uani 1 1 d . .
C43 C 0.7346(10) 0.5401(7) 0.5399(6) 0.073(3) Uani 1 1 d . .
H43A H 0.795212 0.542321 0.508550 0.109 Uiso 1 1 calc R U
H43B H 0.720506 0.594483 0.559177 0.109 Uiso 1 1 calc R U
H43C H 0.666500 0.519430 0.503941 0.109 Uiso 1 1 calc R U
C44 C 0.7450(13) 0.3175(9) 0.4600(9) 0.103(4) Uani 1 1 d . .
H44A H 0.813716 0.345482 0.453794 0.154 Uiso 1 1 calc R U
H44B H 0.720727 0.337328 0.509926 0.154 Uiso 1 1 calc R U
H44C H 0.686149 0.327900 0.411116 0.154 Uiso 1 1 calc R U
C45 C 0.8818(17) 0.0890(8) 0.7819(7) 0.112(6) Uani 1 1 d . .
H45A H 0.809288 0.083790 0.743895 0.168 Uiso 1 1 calc R U
H45B H 0.871831 0.081554 0.839276 0.168 Uiso 1 1 calc R U
H45C H 0.933317 0.047765 0.768594 0.168 Uiso 1 1 calc R U
C46 C 1.0347(13) 0.1870(13) 0.8386(7) 0.130(7) Uani 1 1 d . .
H46A H 1.091711 0.214299 0.813910 0.195 Uiso 1 1 calc R U
H46B H 1.063774 0.134792 0.861516 0.195 Uiso 1 1 calc R U
H46C H 1.016169 0.220645 0.883156 0.195 Uiso 1 1 calc R U
C47 C 0.2585(9) 0.3508(9) 0.7079(7) 0.083(3) Uani 1 1 d . .
H47A H 0.230784 0.406271 0.713868 0.100 Uiso 1 1 calc R U
H47B H 0.196754 0.312197 0.709260 0.100 Uiso 1 1 calc R U
C48 C 0.5372(9) 0.6350(6) 0.6753(7) 0.070(3) Uani 1 1 d . .
H48A H 0.526544 0.663058 0.621699 0.105 Uiso 1 1 calc R U
H48B H 0.597405 0.661311 0.714830 0.105 Uiso 1 1 calc R U
H48C H 0.467607 0.637312 0.696731 0.105 Uiso 1 1 calc R U
C49 C 0.9876(12) 0.3819(10) 0.7730(13) 0.125(6) Uani 1 1 d . .
H49A H 0.979539 0.349969 0.821796 0.187 Uiso 1 1 calc R U
H49B H 1.065727 0.399145 0.778568 0.187 Uiso 1 1 calc R U
H49C H 0.966111 0.348986 0.722793 0.187 Uiso 1 1 calc R U

loop_
_atom_site_aniso_label
_atom_site_aniso_U_11
_atom_site_aniso_U_22
_atom_site_aniso_U_33
_atom_site_aniso_U_23
_atom_site_aniso_U_13
_atom_site_aniso_U_12
Pr1 0.02368(12) 0.02553(12) 0.02698(12) 0.00248(14) 0.00965(8) -0.00028(15)
S1 0.0522(10) 0.0288(7) 0.0372(8) 0.0011(6) 0.0193(7) -0.0001(6)
F1 0.096(4) 0.057(4) 0.065(3) 0.023(3) 0.010(3) 0.007(3)
O1 0.031(2) 0.030(2) 0.048(2) -0.0055(17) 0.0156(19) 0.0007(17)
N1 0.023(2) 0.031(2) 0.031(2) 0.0055(19) 0.0112(19) 0.0033(19)
C1 0.072(6) 0.079(6) 0.042(4) -0.009(4) -0.005(4) 0.042(5)
S2 0.0300(8) 0.0443(9) 0.0633(11) -0.0036(8) 0.0107(7) -0.0104(7)
F2 0.076(4) 0.068(3) 0.057(3) -0.012(2) 0.003(3) -0.009(3)
O2 0.0252(19) 0.037(2) 0.0280(18) 0.0022(15) 0.0100(15) 0.0010(16)
N2 0.033(3) 0.031(2) 0.028(2) -0.0015(19) 0.0103(19) 0.003(2)
C2 0.047(4) 0.042(4) 0.050(4) -0.011(3) 0.001(3) 0.016(3)
F3 0.057(3) 0.121(5) 0.090(4) 0.003(4) 0.027(3) 0.024(3)
O3 0.0257(19) 0.0241(18) 0.036(2) 0.0033(15) 0.0106(15) 0.0000(15)
S3 0.0544(11) 0.0391(8) 0.0357(8) 0.0018(6) 0.0051(7) 0.0013(7)
N3 0.034(3) 0.028(2) 0.036(3) 0.0007(19) 0.010(2) 0.004(2)
C3 0.034(3) 0.029(3) 0.044(3) -0.007(2) 0.012(3) 0.002(2)
F4 0.196(8) 0.108(7) 0.048(3) -0.026(3) -0.005(4) 0.027(6)
O4 0.034(2) 0.034(2) 0.0291(19) 0.0001(16) 0.0068(16) 0.0076(17)
N4 0.027(2) 0.028(2) 0.030(2) 0.0036(17) 0.0077(18) -0.0020(18)
C4 0.037(4) 0.051(4) 0.045(4) 0.001(3) 0.010(3) -0.001(3)
C5 0.039(4) 0.098(7) 0.049(4) 0.014(4) 0.019(3) 0.003(4)
O5 0.031(2) 0.041(3) 0.064(3) -0.006(2) 0.008(2) -0.008(2)
F5 0.131(6) 0.053(3) 0.099(5) -0.018(3) 0.014(5) -0.028(4)
C6 0.051(6) 0.236(19) 0.045(5) -0.008(8) 0.004(4) 0.010(9)
O6 0.034(3) 0.061(4) 0.151(7) -0.010(4) 0.013(4) -0.012(3)
F6 0.121(7) 0.098(5) 0.199(9) -0.031(6) 0.106(7) 0.016(5)
C7 0.044(4) 0.071(5) 0.068(5) -0.008(4) 0.027(4) 0.001(4)
O7 0.058(4) 0.076(4) 0.071(4) -0.019(3) 0.010(3) -0.023(3)
F7 0.084(4) 0.076(4) 0.116(5) 0.038(4) 0.042(4) 0.019(3)
C8 0.027(3) 0.068(5) 0.086(6) -0.026(5) 0.007(4) 0.002(3)
F8 0.154(8) 0.126(6) 0.083(4) -0.007(4) 0.075(5) -0.019(6)
O8 0.077(5) 0.088(5) 0.111(6) -0.011(5) 0.050(5) 0.010(4)
F9 0.083(5) 0.078(4) 0.174(8) 0.008(4) 0.060(5) -0.038(4)
O9 0.129(6) 0.054(5) 0.058(3) 0.013(3) -0.033(4) -0.026(4)
C9 0.035(4) 0.068(5) 0.071(5) -0.025(4) -0.004(4) 0.012(4)
C10 0.032(3) 0.028(3) 0.030(3) 0.003(2) 0.007(2) 0.003(2)
O10 0.079(5) 0.036(3) 0.072(4) 0.015(3) 0.012(3) 0.007(3)
C11 0.029(3) 0.030(3) 0.034(3) -0.001(2) 0.011(2) -0.001(2)
O11 0.060(3) 0.051(3) 0.054(3) 0.002(2) 0.029(3) 0.011(3)
C12 0.033(3) 0.037(3) 0.034(3) 0.002(2) 0.005(2) 0.002(2)
O12 0.063(3) 0.031(3) 0.048(2) -0.0022(18) 0.022(2) -0.003(2)
C13 0.030(3) 0.036(3) 0.043(3) 0.000(2) 0.006(2) -0.007(2)
O13 0.094(4) 0.031(2) 0.039(2) -0.0025(19) 0.031(3) -0.012(3)
C14 0.024(3) 0.033(3) 0.038(3) 0.004(2) 0.008(2) -0.003(2)
O14 0.048(3) 0.044(2) 0.036(2) -0.0007(19) 0.000(2) 0.012(2)
C15 0.020(3) 0.061(4) 0.054(4) -0.006(3) 0.015(3) 0.000(3)
O15 0.052(3) 0.059(3) 0.040(2) 0.014(2) 0.024(2) 0.008(2)
C16 0.042(4) 0.066(5) 0.067(5) 0.015(4) 0.013(4) 0.010(4)
O16 0.0169(18) 0.050(3) 0.065(3) 0.006(2) 0.0127(18) -0.0002(17)
C17 0.029(3) 0.031(3) 0.036(3) 0.008(2) 0.005(2) 0.001(2)
O17 0.067(6) 0.35(2) 0.323(19) 0.27(2) 0.067(9) 0.031(9)
C18 0.032(3) 0.035(3) 0.035(3) 0.011(2) 0.010(2) -0.003(2)
O18 0.063(5) 0.266(17) 0.142(8) -0.104(9) 0.023(5) 0.027(7)
C19 0.022(3) 0.041(3) 0.031(3) 0.005(2) 0.012(2) -0.001(2)
C20 0.025(3) 0.037(3) 0.028(3) -0.002(2) 0.007(2) -0.006(2)
C21 0.033(4) 0.061(5) 0.038(3) -0.009(3) 0.005(3) -0.009(3)
C22 0.031(3) 0.069(6) 0.048(3) -0.016(4) -0.004(2) 0.014(3)
C24 0.038(4) 0.043(4) 0.048(4) 0.012(3) 0.001(3) 0.008(3)
C23 0.026(3) 0.058(4) 0.028(3) 0.012(3) 0.002(2) 0.010(3)
C25 0.041(5) 0.057(5) 0.187(14) -0.017(7) 0.030(7) 0.006(4)
C26 0.027(4) 0.090(8) 0.201(15) -0.071(9) 0.022(6) -0.002(4)
C28 0.041(3) 0.031(3) 0.027(3) -0.006(2) 0.008(2) 0.005(2)
C27 0.024(3) 0.027(3) 0.032(3) -0.002(2) 0.013(2) 0.001(2)
C29 0.048(4) 0.031(3) 0.034(3) -0.003(2) 0.019(3) 0.005(3)
C30 0.055(4) 0.034(3) 0.040(3) 0.001(3) 0.019(3) 0.012(3)
C31 0.054(4) 0.039(3) 0.038(3) -0.006(3) 0.004(3) 0.017(3)
C32 0.036(3) 0.044(4) 0.046(4) -0.011(3) 0.007(3) 0.006(3)
C33 0.043(4) 0.035(3) 0.035(3) -0.006(2) 0.009(3) 0.005(3)
C34 0.035(3) 0.040(3) 0.061(4) -0.001(3) 0.009(3) 0.000(3)
C35 0.077(7) 0.056(5) 0.084(6) 0.005(4) 0.042(5) -0.010(4)
C36 0.067(6) 0.042(4) 0.090(7) -0.016(4) -0.010(5) 0.003(4)
C37 0.041(4) 0.036(3) 0.056(4) 0.004(3) 0.026(3) 0.007(3)
C38 0.061(5) 0.045(4) 0.096(7) 0.021(4) 0.047(5) 0.006(4)
C39 0.042(4) 0.067(5) 0.069(5) -0.013(4) 0.022(4) -0.014(4)
C40 0.067(6) 0.059(5) 0.084(6) 0.000(5) 0.044(5) -0.016(4)
C41 0.048(4) 0.049(4) 0.050(4) 0.000(3) 0.018(3) -0.001(3)
C42 0.072(6) 0.053(4) 0.059(5) -0.009(4) 0.014(4) 0.004(4)
C43 0.083(7) 0.084(7) 0.058(5) 0.028(5) 0.032(5) 0.005(6)
C44 0.099(10) 0.104(10) 0.098(9) 0.050(8) 0.002(7) 0.015(8)
C45 0.203(18) 0.077(8) 0.061(6) 0.025(6) 0.039(8) 0.037(9)
C46 0.100(10) 0.218(18) 0.053(6) -0.030(8) -0.028(6) 0.087(12)
C47 0.054(6) 0.109(9) 0.083(7) -0.016(6) 0.003(5) 0.022(6)
C48 0.060(6) 0.064(6) 0.079(6) 0.005(5) -0.003(5) 0.025(5)
C49 0.062(8) 0.103(11) 0.199(18) 0.020(12) 0.004(9) 0.015(7)

loop_
_atom_type_symbol
_atom_type_description
_atom_type_scat_dispersion_real
_atom_type_scat_dispersion_imag
_atom_type_scat_source
C C 0.0033 0.0016 'International Tables Vol C Tables 4.2.6.8 and 6.1.1.4'
H H 0.0000 0.0000 'International Tables Vol C Tables 4.2.6.8 and 6.1.1.4'
F F 0.0171 0.0103 'International Tables Vol C Tables 4.2.6.8 and 6.1.1.4'
N N 0.0061 0.0033 'International Tables Vol C Tables 4.2.6.8 and 6.1.1.4'
O O 0.0106 0.0060 'International Tables Vol C Tables 4.2.6.8 and 6.1.1.4'
Pr Pr -0.2180 2.8214 'International Tables Vol C Tables 4.2.6.8 and 6.1.1.4'
S S 0.1246 0.1234 'International Tables Vol C Tables 4.2.6.8 and 6.1.1.4'

loop_
_geom_angle_atom_site_label_1
_geom_angle_atom_site_label_2
_geom_angle_atom_site_label_3
_geom_angle
O2 Pr1 O3 81.04(14)
O2 Pr1 O14 139.86(15)
O3 Pr1 O14 82.67(17)
O2 Pr1 O1 89.30(15)
O3 Pr1 O1 69.99(14)
O14 Pr1 O1 118.76(16)
O2 Pr1 O4 70.84(13)
O3 Pr1 O4 82.60(14)
O14 Pr1 O4 70.85(14)
O1 Pr1 O4 148.49(14)
O2 Pr1 O16 76.84(15)
O3 Pr1 O16 134.10(15)
O14 Pr1 O16 137.29(17)
O1 Pr1 O16 70.04(15)
O4 Pr1 O16 125.36(15)
O2 Pr1 O15 147.69(16)
O3 Pr1 O15 114.37(16)
O14 Pr1 O15 72.18(17)
O1 Pr1 O15 71.55(15)
O4 Pr1 O15 136.53(15)
O16 Pr1 O15 72.28(17)
O2 Pr1 O5 97.05(17)
O3 Pr1 O5 152.50(15)
O14 Pr1 O5 81.45(18)
O1 Pr1 O5 137.51(16)
O4 Pr1 O5 71.03(16)
O16 Pr1 O5 70.69(16)
O15 Pr1 O5 81.67(18)
O11 S1 O12 117.1(3)
O11 S1 O13 114.2(3)
O12 S1 O13 113.0(3)
O11 S1 C41 103.7(4)
O12 S1 C41 104.1(3)
O13 S1 C41 102.4(4)
C10 O1 Pr1 136.3(4)
O2 N1 C20 111.4(4)
O2 N1 C23 109.0(5)
C20 N1 C23 101.5(5)
O2 N1 C19 111.3(4)
C20 N1 C19 107.7(5)
C23 N1 C19 115.7(5)
C46 C1 C2 114.9(11)
C46 C1 C45 110.3(12)
C2 C1 C45 110.2(8)
C46 C1 H1 107.0
C2 C1 H1 107.0
C45 C1 H1 107.0
O6 S2 O7 115.6(5)
O6 S2 O5 112.7(4)
O7 S2 O5 115.5(4)
O6 S2 C40 104.2(5)
O7 S2 C40 104.9(5)
O5 S2 C40 101.9(4)
N1 O2 Pr1 136.5(3)
C27 N2 C28 123.6(5)
C27 N2 H2 118.2
C28 N2 H2 118.2
C3 C2 C9 116.7(8)
C3 C2 C1 122.1(7)
C9 C2 C1 121.2(7)
N4 O3 Pr1 134.9(3)
O10 S3 O9 114.3(4)
O10 S3 O8 114.9(5)
O9 S3 O8 115.1(5)
O10 S3 C42 105.4(4)
O9 S3 C42 102.1(4)
O8 S3 C42 102.9(5)
C10 N3 C3 124.7(5)
C10 N3 H3 117.6
C3 N3 H3 117.6
C4 C3 C2 124.3(7)
C4 C3 N3 116.8(6)
C2 C3 N3 118.7(6)
C27 O4 Pr1 134.2(4)
O3 N4 C11 110.6(4)
O3 N4 C17 112.0(4)
C11 N4 C17 109.3(5)
O3 N4 C14 109.5(4)
C11 N4 C14 100.1(4)
C17 N4 C14 114.8(4)
C3 C4 C7 116.2(7)
C3 C4 C5 123.0(7)
C7 C4 C5 120.8(7)
C44 C5 C4 110.5(9)
C44 C5 C6 112.9(11)
C4 C5 C6 112.9(8)
C44 C5 H5 106.7
C4 C5 H5 106.7
C6 C5 H5 106.7
S2 O5 Pr1 147.4(3)
C5 C6 H6A 109.5
C5 C6 H6B 109.5
H6A C6 H6B 109.5
C5 C6 H6C 109.5
H6A C6 H6C 109.5
H6B C6 H6C 109.5
O18 C51 H51A 109.5
O18 C51 H51B 109.5
H51A C51 H51B 109.5
O18 C51 H51C 109.5
H51A C51 H51C 109.5
H51B C51 H51C 109.5
O17 C50 H50A 109.5
O17 C50 H50B 109.5
H50A C50 H50B 109.5
O17 C50 H50C 109.5
H50A C50 H50C 109.5
H50B C50 H50C 109.5
C8 C7 C4 121.1(8)
C8 C7 H7 119.4
C4 C7 H7 119.4
C9 C8 C7 120.7(8)
C9 C8 H8 119.6
C7 C8 H8 119.6
C8 C9 C2 120.8(7)
C8 C9 H9 119.6
C2 C9 H9 119.6
O1 C10 N3 123.7(6)
O1 C10 C11 124.6(5)
N3 C10 C11 111.7(5)
N4 C11 C12 103.1(5)
N4 C11 C10 112.2(5)
C12 C11 C10 117.8(5)
N4 C11 H11 107.7
C12 C11 H11 107.7
C10 C11 H11 107.7
C11 C12 C13 101.6(5)
C11 C12 H12A 111.5
C13 C12 H12A 111.5
C11 C12 H12B 111.5
C13 C12 H12B 111.5
H12A C12 H12B 109.3
C16 C13 C12 116.0(6)
C16 C13 C14 104.8(6)
C12 C13 C14 106.7(5)
C16 C13 H13 109.7
C12 C13 H13 109.7
C14 C13 H13 109.7
C15 C14 C13 108.2(5)
C15 C14 N4 114.8(5)
C13 C14 N4 104.5(5)
C15 C14 H14 109.8
C13 C14 H14 109.8
N4 C14 H14 109.8
C48 O14 Pr1 130.4(5)
C48 O14 H14A 114.8
Pr1 O14 H14A 114.8
C47 C15 C14 105.4(7)
C47 C15 H15A 110.7
C14 C15 H15A 110.7
C47 C15 H15B 110.7
C14 C15 H15B 110.7
H15A C15 H15B 108.8
C43 O15 Pr1 137.8(5)
C43 O15 H15 111.1
Pr1 O15 H15 111.1
C13 C16 C47 103.5(7)
C13 C16 H16A 111.1
C47 C16 H16A 111.1
C13 C16 H16B 111.1
C47 C16 H16B 111.1
H16A C16 H16B 109.0
C49 O16 Pr1 133.3(7)
C49 O16 H16 113.3
Pr1 O16 H16 113.3
N4 C17 C18 117.9(5)
N4 C17 H17A 107.8
C18 C17 H17A 107.8
N4 C17 H17B 107.8
C18 C17 H17B 107.8
H17A C17 H17B 107.2
C50 O17 H17 109.5
C19 C18 C17 120.3(5)
C19 C18 H18A 107.2
C17 C18 H18A 107.2
C19 C18 H18B 107.2
C17 C18 H18B 107.2
H18A C18 H18B 106.9
C51 O18 H18 109.5
C18 C19 N1 116.0(5)
C18 C19 H19A 108.3
N1 C19 H19A 108.3
C18 C19 H19B 108.3
N1 C19 H19B 108.3
H19A C19 H19B 107.4
N1 C20 C27 113.3(5)
N1 C20 C21 101.0(5)
C27 C20 C21 118.9(6)
N1 C20 H20 107.7
C27 C20 H20 107.7
C21 C20 H20 107.7
C22 C21 C20 102.0(6)
C22 C21 H21A 111.4
C20 C21 H21A 111.4
C22 C21 H21B 111.4
C20 C21 H21B 111.4
H21A C21 H21B 109.2
C21 C22 C26 117.2(9)
C21 C22 C23 107.1(5)
C26 C22 C23 103.8(7)
C21 C22 H22 109.5
C26 C22 H22 109.5
C23 C22 H22 109.5
C25 C24 C23 104.8(7)
C25 C24 H24A 110.8
C23 C24 H24A 110.8
C25 C24 H24B 110.8
C23 C24 H24B 110.8
H24A C24 H24B 108.9
C24 C23 N1 115.4(5)
C24 C23 C22 107.8(6)
N1 C23 C22 104.1(6)
C24 C23 H23 109.8
N1 C23 H23 109.8
C22 C23 H23 109.8
C26 C25 C24 109.4(10)
C26 C25 H25A 109.8
C24 C25 H25A 109.8
C26 C25 H25B 109.8
C24 C25 H25B 109.8
H25A C25 H25B 108.2
C25 C26 C22 109.7(8)
C25 C26 H26A 109.7
C22 C26 H26A 109.7
C25 C26 H26B 109.7
C22 C26 H26B 109.7
H26A C26 H26B 108.2
C29 C28 C33 122.3(6)
C29 C28 N2 119.4(6)
C33 C28 N2 118.3(6)
O4 C27 N2 122.9(6)
O4 C27 C20 124.6(5)
N2 C27 C20 112.5(5)
C30 C29 C28 117.5(7)
C30 C29 C37 121.9(6)
C28 C29 C37 120.6(6)
C31 C30 C29 121.0(7)
C31 C30 H30 119.5
C29 C30 H30 119.5
C30 C31 C32 120.5(7)
C30 C31 H31 119.8
C32 C31 H31 119.8
C31 C32 C33 120.9(7)
C31 C32 H32 119.6
C33 C32 H32 119.6
C32 C33 C28 117.7(6)
C32 C33 C34 119.9(7)
C28 C33 C34 122.4(6)
C36 C34 C35 111.5(8)
C36 C34 C33 111.4(7)
C35 C34 C33 111.0(6)
C36 C34 H34 107.6
C35 C34 H34 107.6
C33 C34 H34 107.6
C34 C35 H35A 109.5
C34 C35 H35B 109.5
H35A C35 H35B 109.5
C34 C35 H35C 109.5
H35A C35 H35C 109.5
H35B C35 H35C 109.5
C34 C36 H36A 109.5
C34 C36 H36B 109.5
H36A C36 H36B 109.5
C34 C36 H36C 109.5
H36A C36 H36C 109.5
H36B C36 H36C 109.5
C39 C37 C29 109.7(6)
C39 C37 C38 110.4(7)
C29 C37 C38 113.3(7)
C39 C37 H37 107.7
C29 C37 H37 107.7
C38 C37 H37 107.7
C37 C38 H38A 109.5
C37 C38 H38B 109.5
H38A C38 H38B 109.5
C37 C38 H38C 109.5
H38A C38 H38C 109.5
H38B C38 H38C 109.5
C37 C39 H39A 109.5
C37 C39 H39B 109.5
H39A C39 H39B 109.5
C37 C39 H39C 109.5
H39A C39 H39C 109.5
H39B C39 H39C 109.5
F8 C40 F7 112.0(11)
F8 C40 F9 106.6(8)
F7 C40 F9 108.3(8)
F8 C40 S2 110.4(7)
F7 C40 S2 111.0(6)
F9 C40 S2 108.4(8)
F2 C41 F1 108.7(6)
F2 C41 F3 108.2(7)
F1 C41 F3 107.3(7)
F2 C41 S1 111.4(6)
F1 C41 S1 111.3(6)
F3 C41 S1 109.8(6)
F6 C42 F5 108.7(9)
F6 C42 F4 105.3(9)
F5 C42 F4 108.4(9)
F6 C42 S3 112.8(8)
F5 C42 S3 111.0(7)
F4 C42 S3 110.5(7)
O15 C43 H43A 109.5
O15 C43 H43B 109.5
H43A C43 H43B 109.5
O15 C43 H43C 109.5
H43A C43 H43C 109.5
H43B C43 H43C 109.5
C5 C44 H44A 109.5
C5 C44 H44B 109.5
H44A C44 H44B 109.5
C5 C44 H44C 109.5
H44A C44 H44C 109.5
H44B C44 H44C 109.5
C1 C45 H45A 109.5
C1 C45 H45B 109.5
H45A C45 H45B 109.5
C1 C45 H45C 109.5
H45A C45 H45C 109.5
H45B C45 H45C 109.5
C1 C46 H46A 109.5
C1 C46 H46B 109.5
H46A C46 H46B 109.5
C1 C46 H46C 109.5
H46A C46 H46C 109.5
H46B C46 H46C 109.5
C15 C47 C16 106.2(8)
C15 C47 H47A 110.5
C16 C47 H47A 110.5
C15 C47 H47B 110.5
C16 C47 H47B 110.5
H47A C47 H47B 108.7
O14 C48 H48A 109.5
O14 C48 H48B 109.5
H48A C48 H48B 109.5
O14 C48 H48C 109.5
H48A C48 H48C 109.5
H48B C48 H48C 109.5
O16 C49 H49A 109.5
O16 C49 H49B 109.5
H49A C49 H49B 109.5
O16 C49 H49C 109.5
H49A C49 H49C 109.5
H49B C49 H49C 109.5

loop_
_geom_bond_atom_site_label_1
_geom_bond_atom_site_label_2
_geom_bond_distance
Pr1 O2 2.309(4)
Pr1 O3 2.318(4)
Pr1 O14 2.464(5)
Pr1 O1 2.507(4)
Pr1 O4 2.514(4)
Pr1 O16 2.521(4)
Pr1 O15 2.537(4)
Pr1 O5 2.545(5)
S1 O11 1.428(5)
S1 O12 1.435(5)
S1 O13 1.453(5)
S1 C41 1.821(9)
F1 C41 1.322(10)
O1 C10 1.238(7)
N1 O2 1.378(6)
N1 C20 1.513(8)
N1 C23 1.533(8)
N1 C19 1.535(8)
C1 C46 1.514(15)
C1 C2 1.518(12)
C1 C45 1.540(19)
C1 H1 1.0000
S2 O6 1.409(7)
S2 O7 1.422(7)
S2 O5 1.445(5)
S2 C40 1.844(10)
F2 C41 1.315(9)
N2 C27 1.346(7)
N2 C28 1.435(8)
N2 H2 0.8800
C2 C3 1.391(10)
C2 C9 1.400(12)
F3 C41 1.351(10)
O3 N4 1.391(6)
S3 O10 1.422(6)
S3 O9 1.430(6)
S3 O8 1.444(8)
S3 C42 1.806(9)
N3 C10 1.335(7)
N3 C3 1.431(8)
N3 H3 0.8800
C3 C4 1.385(10)
F4 C42 1.322(11)
O4 C27 1.238(7)
N4 C11 1.515(7)
N4 C17 1.517(7)
N4 C14 1.544(7)
C4 C7 1.400(11)
C4 C5 1.513(11)
C5 C44 1.479(17)
C5 C6 1.535(15)
C5 H5 1.0000
F5 C42 1.316(12)
C6 H6A 0.9800
C6 H6B 0.9800
C6 H6C 0.9800
C51 O18 1.462(13)
C51 H51A 0.9800
C51 H51B 0.9800
C51 H51C 0.9800
C50 O17 1.38(3)
C50 H50A 0.9800
C50 H50B 0.9800
C50 H50C 0.9800
F6 C42 1.291(12)
C7 C8 1.381(13)
C7 H7 0.9500
F7 C40 1.295(12)
C8 C9 1.367(14)
C8 H8 0.9500
F8 C40 1.282(12)
F9 C40 1.341(12)
C9 H9 0.9500
C10 C11 1.528(9)
C11 C12 1.526(9)
C11 H11 1.0000
C12 C13 1.533(9)
C12 H12A 0.9900
C12 H12B 0.9900
C13 C16 1.529(11)
C13 C14 1.543(9)
C13 H13 1.0000
C14 C15 1.502(9)
C14 H14 1.0000
O14 C48 1.443(11)
O14 H14A 0.9500
C15 C47 1.485(13)
C15 H15A 0.9900
C15 H15B 0.9900
O15 C43 1.400(10)
O15 H15 0.9500
C16 C47 1.530(14)
C16 H16A 0.9900
C16 H16B 0.9900
O16 C49 1.352(15)
O16 H16 0.9500
C17 C18 1.518(9)
C17 H17A 0.9900
C17 H17B 0.9900
O17 H17 0.8400
C18 C19 1.505(9)
C18 H18A 0.9900
C18 H18B 0.9900
O18 H18 0.8400
C19 H19A 0.9900
C19 H19B 0.9900
C20 C27 1.519(9)
C20 C21 1.544(9)
C20 H20 1.0000
C21 C22 1.504(12)
C21 H21A 0.9900
C21 H21B 0.9900
C22 C26 1.524(11)
C22 C23 1.540(11)
C22 H22 1.0000
C24 C25 1.494(13)
C24 C23 1.513(10)
C24 H24A 0.9900
C24 H24B 0.9900
C23 H23 1.0000
C25 C26 1.407(16)
C25 H25A 0.9900
C25 H25B 0.9900
C26 H26A 0.9900
C26 H26B 0.9900
C28 C29 1.406(9)
C28 C33 1.406(10)
C29 C30 1.393(10)
C29 C37 1.525(10)
C30 C31 1.384(11)
C30 H30 0.9500
C31 C32 1.384(11)
C31 H31 0.9500
C32 C33 1.391(10)
C32 H32 0.9500
C33 C34 1.531(10)
C34 C36 1.483(11)
C34 C35 1.523(12)
C34 H34 1.0000
C35 H35A 0.9800
C35 H35B 0.9800
C35 H35C 0.9800
C36 H36A 0.9800
C36 H36B 0.9800
C36 H36C 0.9800
C37 C39 1.523(12)
C37 C38 1.535(10)
C37 H37 1.0000
C38 H38A 0.9800
C38 H38B 0.9800
C38 H38C 0.9800
C39 H39A 0.9800
C39 H39B 0.9800
C39 H39C 0.9800
C43 H43A 0.9800
C43 H43B 0.9800
C43 H43C 0.9800
C44 H44A 0.9800
C44 H44B 0.9800
C44 H44C 0.9800
C45 H45A 0.9800
C45 H45B 0.9800
C45 H45C 0.9800
C46 H46A 0.9800
C46 H46B 0.9800
C46 H46C 0.9800
C47 H47A 0.9900
C47 H47B 0.9900
C48 H48A 0.9800
C48 H48B 0.9800
C48 H48C 0.9800
C49 H49A 0.9800
C49 H49B 0.9800
C49 H49C 0.9800
